data_4326037
loop_
_publ_author_name
'Dileep A. K. Vezzu'
'Deepak Ravindranathan'
'Alexander W. Garner'
'Libero Bartolotti'
'Meredith E. Smith'
'Paul D. Boyle'
'Shouquan Huo'

_publ_contact_author_address
;
Department of Chemistry
East Carolina University
Greenville, NC 27858
;
_publ_contact_author_email huos@ecu.edu
_publ_contact_author_fax 252-3286210
_publ_contact_author_name 'Shouquan Huo'
_publ_contact_author_phone 252-328-9784
_publ_section_title
;
 Highly Luminescent Tridentate N^C*N Platinum(II) Complexes Featured in
 Fused Five-Six-Membered Metallacycle and Diminishing Concentration
 Quenching
;
_journal_name_full 'Inorganic Chemistry'
_journal_page_first 8261
_journal_page_last 8273
_journal_paper_doi 10.1021/ic200794b
_journal_volume 50
_journal_year 2011
_chemical_formula_sum 'C27 H20 Cl3 N3 Pt'
_chemical_formula_weight 687.90
_chemical_name_systematic
; 
 ? 
;
_space_group_IT_number 2
_symmetry_cell_setting triclinic
_symmetry_space_group_name_Hall '-P 1'
_symmetry_space_group_name_H-M 'P -1'
_atom_sites_solution_hydrogens geom
_atom_sites_solution_primary direct
_atom_sites_solution_secondary difmap
_audit_creation_method SHELXL-97
_cell_angle_alpha 99.3235(9)
_cell_angle_beta 95.4823(10)
_cell_angle_gamma 101.3449(9)
_cell_formula_units_Z 2
_cell_length_a 8.8475(2)
_cell_length_b 9.9598(2)
_cell_length_c 13.8563(3)
_cell_measurement_reflns_used 9950
_cell_measurement_temperature 110
_cell_measurement_theta_max 39.19
_cell_measurement_theta_min 2.82
_cell_volume 1171.05(4)
_computing_cell_refinement SAINT
_computing_data_collection Apex2
_computing_data_reduction SAINT
_computing_molecular_graphics NRCVAX
_computing_publication_material cif2tables.py
_computing_structure_refinement XL
_computing_structure_solution XS
_diffrn_ambient_temperature 110
_diffrn_measured_fraction_theta_full 0.985
_diffrn_measured_fraction_theta_max 0.929
_diffrn_measurement_device_type 'Bruker-Nonius Kappa Axis X8 Apex2'
_diffrn_measurement_method 'omega and phi scans'
_diffrn_radiation_monochromator graphite
_diffrn_radiation_source 'fine-focus sealed tube'
_diffrn_radiation_type MoK\a
_diffrn_radiation_wavelength 0.71073
_diffrn_reflns_av_R_equivalents 0.0202
_diffrn_reflns_av_sigmaI/netI 0.0278
_diffrn_reflns_limit_h_max 15
_diffrn_reflns_limit_h_min -14
_diffrn_reflns_limit_k_max 9
_diffrn_reflns_limit_k_min -17
_diffrn_reflns_limit_l_max 24
_diffrn_reflns_limit_l_min -24
_diffrn_reflns_number 33720
_diffrn_reflns_theta_full 36.25
_diffrn_reflns_theta_max 39.58
_diffrn_reflns_theta_min 2.12
_exptl_absorpt_coefficient_mu 6.356
_exptl_absorpt_correction_T_max 0.4967
_exptl_absorpt_correction_T_min 0.2610
_exptl_absorpt_correction_type multi-scan
_exptl_absorpt_process_details SADABS
_exptl_crystal_colour yellow
_exptl_crystal_density_diffrn 1.951
_exptl_crystal_description plate
_exptl_crystal_F_000 664
_exptl_crystal_size_max 0.29
_exptl_crystal_size_mid 0.25
_exptl_crystal_size_min 0.13
_refine_diff_density_max 1.065
_refine_diff_density_min -1.212
_refine_diff_density_rms 0.117
_refine_ls_extinction_method none
_refine_ls_goodness_of_fit_ref 0.988
_refine_ls_hydrogen_treatment constr
_refine_ls_matrix_type full
_refine_ls_number_parameters 307
_refine_ls_number_reflns 13120
_refine_ls_number_restraints 0
_refine_ls_restrained_S_all 0.988
_refine_ls_R_factor_all 0.0215
_refine_ls_R_factor_gt 0.0187
_refine_ls_shift/su_max 0.003
_refine_ls_shift/su_mean 0.000
_refine_ls_structure_factor_coef Fsqd
_refine_ls_weighting_details 'calc w=1/[\s^2^(Fo^2^)+(0.0251P)^2^+0.0000P] where P=(Fo^2^+2Fc^2^)/3'
_refine_ls_weighting_scheme calc
_refine_ls_wR_factor_gt 0.0435
_refine_ls_wR_factor_ref 0.0443
_reflns_number_gt 12211
_reflns_number_total 13120
_reflns_threshold_expression >2sigma(I)
_cod_data_source_file ic200794b_si_002_1.cif
_cod_data_source_block complex6
_cod_database_code 4326037

loop_
_symmetry_equiv_pos_as_xyz
'x, y, z'
'-x, -y, -z'

loop_
_atom_site_label
_atom_site_type_symbol
_atom_site_fract_x
_atom_site_fract_y
_atom_site_fract_z
_atom_site_U_iso_or_equiv
_atom_site_adp_type
_atom_site_occupancy
_atom_site_symmetry_multiplicity
_atom_site_calc_flag
_atom_site_refinement_flags
Pt1 Pt 0.336804(5) 0.224050(4) 0.384436(3) 0.00908(1) Uani 1 1 d .
Cl1 Cl 0.24244(4) -0.00858(3) 0.41407(2) 0.01521(5) Uani 1 1 d .
N1 N 0.20555(13) 0.31773(11) 0.47458(8) 0.01174(18) Uani 1 1 d .
N2 N 0.50944(13) 0.34016(11) 0.21090(8) 0.01106(17) Uani 1 1 d .
N3 N 0.51670(13) 0.17401(11) 0.31603(8) 0.01068(17) Uani 1 1 d .
C1 C 0.10709(16) 0.25369(15) 0.52976(10) 0.0152(2) Uani 1 1 d .
H1 H 0.0804 0.1548 0.5180 0.018 Uiso 1 1 calc R
C2 C 0.04352(17) 0.32793(16) 0.60321(11) 0.0174(2) Uani 1 1 d .
H2 H -0.0260 0.2806 0.6410 0.021 Uiso 1 1 calc R
C3 C 0.08312(16) 0.47209(15) 0.62041(10) 0.0163(2) Uani 1 1 d .
H3 H 0.0431 0.5250 0.6714 0.020 Uiso 1 1 calc R
C4 C 0.18144(16) 0.53830(14) 0.56261(10) 0.0137(2) Uani 1 1 d .
H4 H 0.2080 0.6372 0.5732 0.016 Uiso 1 1 calc R
C5 C 0.24163(14) 0.46042(13) 0.48904(9) 0.01114(19) Uani 1 1 d .
C6 C 0.34160(15) 0.51547(13) 0.42020(9) 0.01121(19) Uani 1 1 d .
C7 C 0.38043(16) 0.65461(13) 0.40996(10) 0.0134(2) Uani 1 1 d .
H7 H 0.3450 0.7241 0.4518 0.016 Uiso 1 1 calc R
C8 C 0.47156(17) 0.69047(13) 0.33782(10) 0.0149(2) Uani 1 1 d .
H8 H 0.5019 0.7855 0.3322 0.018 Uiso 1 1 calc R
C9 C 0.51887(16) 0.58852(13) 0.27363(10) 0.0135(2) Uani 1 1 d .
H9 H 0.5813 0.6140 0.2247 0.016 Uiso 1 1 calc R
C10 C 0.47406(15) 0.44884(13) 0.28166(9) 0.01082(19) Uani 1 1 d .
C11 C 0.39218(14) 0.41205(12) 0.35770(9) 0.01031(19) Uani 1 1 d .
C12 C 0.58028(15) 0.24086(13) 0.24860(9) 0.01090(19) Uani 1 1 d .
C13 C 0.72327(15) 0.21982(13) 0.21593(9) 0.0115(2) Uani 1 1 d .
C14 C 0.78996(16) 0.29027(14) 0.14365(10) 0.0145(2) Uani 1 1 d .
H14 H 0.7366 0.3496 0.1132 0.017 Uiso 1 1 calc R
C15 C 0.93182(17) 0.27227(16) 0.11797(11) 0.0184(3) Uani 1 1 d .
H15 H 0.9751 0.3179 0.0687 0.022 Uiso 1 1 calc R
C16 C 1.01387(17) 0.18680(17) 0.16396(12) 0.0203(3) Uani 1 1 d .
H16 H 1.1129 0.1771 0.1463 0.024 Uiso 1 1 calc R
C17 C 0.95222(16) 0.11747(16) 0.23389(11) 0.0171(2) Uani 1 1 d .
H17 H 1.0084 0.0602 0.2645 0.021 Uiso 1 1 calc R
C18 C 0.80421(15) 0.13159(14) 0.26040(10) 0.0130(2) Uani 1 1 d .
C19 C 0.73466(16) 0.06451(14) 0.33270(10) 0.0141(2) Uani 1 1 d .
H19 H 0.7855 0.0043 0.3639 0.017 Uiso 1 1 calc R
C20 C 0.59530(16) 0.08610(13) 0.35756(10) 0.0129(2) Uani 1 1 d .
H20 H 0.5500 0.0387 0.4055 0.015 Uiso 1 1 calc R
C21 C 0.42036(15) 0.29852(13) 0.11643(9) 0.01124(19) Uani 1 1 d .
C22 C 0.36059(17) 0.39404(15) 0.06911(10) 0.0156(2) Uani 1 1 d .
H22 H 0.3802 0.4892 0.1002 0.019 Uiso 1 1 calc R
C23 C 0.27276(18) 0.35057(16) -0.02295(11) 0.0188(3) Uani 1 1 d .
H23 H 0.2323 0.4165 -0.0542 0.023 Uiso 1 1 calc R
C24 C 0.24277(18) 0.21207(17) -0.07047(11) 0.0196(3) Uani 1 1 d .
H24 H 0.1825 0.1832 -0.1337 0.024 Uiso 1 1 calc R
C25 C 0.30246(17) 0.11716(16) -0.02393(11) 0.0183(2) Uani 1 1 d .
H25 H 0.2831 0.0223 -0.0557 0.022 Uiso 1 1 calc R
C26 C 0.39035(16) 0.15886(14) 0.06866(10) 0.0141(2) Uani 1 1 d .
H26 H 0.4303 0.0924 0.0997 0.017 Uiso 1 1 calc R
C1X C 0.8036(2) 0.19858(19) -0.16259(14) 0.0267(3) Uani 1 1 d .
H1XA H 0.7837 0.1493 -0.2321 0.032 Uiso 1 1 calc R
H1XB H 0.8694 0.1502 -0.1248 0.032 Uiso 1 1 calc R
Cl1X Cl 0.90355(5) 0.37270(5) -0.15651(3) 0.02733(8) Uani 1 1 d .
Cl2X Cl 0.62512(5) 0.19237(4) -0.11423(3) 0.02328(7) Uani 1 1 d .

loop_
_atom_site_aniso_label
_atom_site_aniso_U_11
_atom_site_aniso_U_22
_atom_site_aniso_U_33
_atom_site_aniso_U_23
_atom_site_aniso_U_13
_atom_site_aniso_U_12
Pt1 0.01047(2) 0.00746(2) 0.00944(2) 0.00181(1) 0.00202(1) 0.00171(1)
Cl1 0.01937(14) 0.00970(11) 0.01709(14) 0.00438(10) 0.00520(11) 0.00149(10)
N1 0.0117(4) 0.0109(4) 0.0123(4) 0.0014(3) 0.0025(3) 0.0020(3)
N2 0.0147(5) 0.0100(4) 0.0100(4) 0.0028(3) 0.0021(3) 0.0053(3)
N3 0.0126(4) 0.0087(4) 0.0113(4) 0.0019(3) 0.0028(3) 0.0030(3)
C1 0.0148(5) 0.0151(5) 0.0151(6) 0.0028(4) 0.0054(4) 0.0007(4)
C2 0.0155(6) 0.0195(6) 0.0161(6) 0.0018(5) 0.0056(5) 0.0010(5)
C3 0.0146(5) 0.0200(6) 0.0132(5) -0.0008(5) 0.0036(4) 0.0033(5)
C4 0.0139(5) 0.0137(5) 0.0121(5) -0.0015(4) 0.0015(4) 0.0031(4)
C5 0.0103(5) 0.0117(5) 0.0109(5) 0.0009(4) 0.0009(4) 0.0026(4)
C6 0.0120(5) 0.0104(5) 0.0113(5) 0.0016(4) 0.0016(4) 0.0031(4)
C7 0.0169(5) 0.0093(5) 0.0129(5) -0.0004(4) 0.0004(4) 0.0029(4)
C8 0.0202(6) 0.0085(5) 0.0154(6) 0.0021(4) 0.0022(5) 0.0020(4)
C9 0.0171(6) 0.0104(5) 0.0135(5) 0.0039(4) 0.0028(4) 0.0020(4)
C10 0.0128(5) 0.0089(4) 0.0109(5) 0.0016(4) 0.0018(4) 0.0028(4)
C11 0.0117(5) 0.0081(4) 0.0111(5) 0.0017(4) 0.0009(4) 0.0023(4)
C12 0.0124(5) 0.0095(4) 0.0107(5) 0.0014(4) 0.0016(4) 0.0025(4)
C13 0.0119(5) 0.0106(5) 0.0114(5) 0.0003(4) 0.0016(4) 0.0020(4)
C14 0.0154(5) 0.0138(5) 0.0143(5) 0.0025(4) 0.0043(4) 0.0018(4)
C15 0.0162(6) 0.0189(6) 0.0188(6) 0.0011(5) 0.0070(5) 0.0005(5)
C16 0.0126(6) 0.0237(7) 0.0233(7) 0.0009(6) 0.0043(5) 0.0032(5)
C17 0.0122(5) 0.0197(6) 0.0191(6) 0.0004(5) 0.0013(4) 0.0057(5)
C18 0.0121(5) 0.0128(5) 0.0130(5) -0.0007(4) -0.0001(4) 0.0030(4)
C19 0.0160(5) 0.0135(5) 0.0139(5) 0.0025(4) 0.0006(4) 0.0064(4)
C20 0.0165(5) 0.0104(5) 0.0133(5) 0.0037(4) 0.0026(4) 0.0047(4)
C21 0.0116(5) 0.0117(5) 0.0111(5) 0.0027(4) 0.0030(4) 0.0030(4)
C22 0.0192(6) 0.0127(5) 0.0154(6) 0.0044(4) -0.0002(5) 0.0041(4)
C23 0.0213(6) 0.0199(6) 0.0153(6) 0.0055(5) -0.0016(5) 0.0051(5)
C24 0.0190(6) 0.0225(7) 0.0151(6) 0.0005(5) -0.0015(5) 0.0034(5)
C25 0.0185(6) 0.0168(6) 0.0172(6) -0.0020(5) -0.0004(5) 0.0037(5)
C26 0.0155(5) 0.0123(5) 0.0144(5) 0.0014(4) 0.0014(4) 0.0038(4)
C1X 0.0288(8) 0.0244(7) 0.0278(8) 0.0002(6) 0.0093(6) 0.0093(6)
Cl1X 0.02287(18) 0.0306(2) 0.02711(19) 0.00527(16) 0.00446(14) 0.00198(15)
Cl2X 0.02752(18) 0.02205(16) 0.02445(17) 0.00957(14) 0.00942(14) 0.00816(14)

loop_
_atom_type_symbol
_atom_type_description
_atom_type_scat_dispersion_real
_atom_type_scat_dispersion_imag
_atom_type_scat_source
C C 0.0033 0.0016 'International Tables Vol C Tables 4.2.6.8 and 6.1.1.4'
H H 0.0000 0.0000 'International Tables Vol C Tables 4.2.6.8 and 6.1.1.4'
Cl Cl 0.1484 0.1585 'International Tables Vol C Tables 4.2.6.8 and 6.1.1.4'
N N 0.0061 0.0033 'International Tables Vol C Tables 4.2.6.8 and 6.1.1.4'
Pt Pt -1.7033 8.3905 'International Tables Vol C Tables 4.2.6.8 and 6.1.1.4'

loop_
_geom_angle_atom_site_label_1
_geom_angle_atom_site_label_2
_geom_angle_atom_site_label_3
_geom_angle
C11 Pt1 N1 80.79(5)
C11 Pt1 N3 89.74(5)
N1 Pt1 N3 163.87(5)
C11 Pt1 Cl1 174.56(4)
N1 Pt1 Cl1 95.90(3)
N3 Pt1 Cl1 94.44(3)
C1 N1 C5 119.49(11)
C1 N1 Pt1 125.55(9)
C5 N1 Pt1 114.19(8)
C12 N2 C21 117.63(10)
C12 N2 C10 117.07(10)
C21 N2 C10 119.75(10)
C12 N3 C20 118.71(11)
C12 N3 Pt1 123.92(9)
C20 N3 Pt1 115.94(8)
N1 C1 C2 122.01(13)
N1 C1 H1 119.0
C2 C1 H1 119.0
C3 C2 C1 118.88(13)
C3 C2 H2 120.6
C1 C2 H2 120.6
C4 C3 C2 119.33(12)
C4 C3 H3 120.3
C2 C3 H3 120.3
C3 C4 C5 120.14(13)
C3 C4 H4 119.9
C5 C4 H4 119.9
N1 C5 C4 120.10(12)
N1 C5 C6 113.64(11)
C4 C5 C6 126.25(12)
C7 C6 C11 120.59(12)
C7 C6 C5 125.79(11)
C11 C6 C5 113.53(11)
C8 C7 C6 119.21(12)
C8 C7 H7 120.4
C6 C7 H7 120.4
C7 C8 C9 120.75(12)
C7 C8 H8 119.6
C9 C8 H8 119.6
C8 C9 C10 119.67(12)
C8 C9 H9 120.2
C10 C9 H9 120.2
C11 C10 C9 120.29(11)
C11 C10 N2 118.84(11)
C9 C10 N2 120.86(11)
C10 C11 C6 119.19(11)
C10 C11 Pt1 124.84(9)
C6 C11 Pt1 115.96(9)
N3 C12 N2 120.05(11)
N3 C12 C13 121.89(12)
N2 C12 C13 118.00(11)
C18 C13 C14 119.37(12)
C18 C13 C12 118.81(11)
C14 C13 C12 121.75(12)
C15 C14 C13 119.78(13)
C15 C14 H14 120.1
C13 C14 H14 120.1
C14 C15 C16 120.75(14)
C14 C15 H15 119.6
C16 C15 H15 119.6
C17 C16 C15 120.69(13)
C17 C16 H16 119.7
C15 C16 H16 119.7
C16 C17 C18 119.84(14)
C16 C17 H17 120.1
C18 C17 H17 120.1
C19 C18 C13 117.62(12)
C19 C18 C17 122.81(13)
C13 C18 C17 119.53(12)
C20 C19 C18 120.12(12)
C20 C19 H19 119.9
C18 C19 H19 119.9
C19 C20 N3 122.75(12)
C19 C20 H20 118.6
N3 C20 H20 118.6
C22 C21 C26 118.70(12)
C22 C21 N2 121.30(12)
C26 C21 N2 120.00(11)
C23 C22 C21 120.23(13)
C23 C22 H22 119.9
C21 C22 H22 119.9
C22 C23 C24 121.18(14)
C22 C23 H23 119.4
C24 C23 H23 119.4
C25 C24 C23 118.74(14)
C25 C24 H24 120.6
C23 C24 H24 120.6
C24 C25 C26 120.85(13)
C24 C25 H25 119.6
C26 C25 H25 119.6
C25 C26 C21 120.30(13)
C25 C26 H26 119.8
C21 C26 H26 119.8
Cl2X C1X Cl1X 111.16(9)
Cl2X C1X H1XA 109.4
Cl1X C1X H1XA 109.4
Cl2X C1X H1XB 109.4
Cl1X C1X H1XB 109.4
H1XA C1X H1XB 108.0

loop_
_geom_bond_atom_site_label_1
_geom_bond_atom_site_label_2
_geom_bond_distance
Pt1 C11 1.9447(12)
Pt1 N1 2.0261(11)
Pt1 N3 2.0316(11)
Pt1 Cl1 2.4180(3)
N1 C1 1.3479(17)
N1 C5 1.3708(17)
N2 C12 1.4116(16)
N2 C21 1.4160(17)
N2 C10 1.4420(16)
N3 C12 1.3369(16)
N3 C20 1.3812(17)
C1 C2 1.3885(19)
C1 H1 0.9500
C2 C3 1.384(2)
C2 H2 0.9500
C3 C4 1.3826(19)
C3 H3 0.9500
C4 C5 1.3908(17)
C4 H4 0.9500
C5 C6 1.4604(18)
C6 C7 1.3944(18)
C6 C11 1.4063(17)
C7 C8 1.3904(19)
C7 H7 0.9500
C8 C9 1.3940(19)
C8 H8 0.9500
C9 C10 1.3952(18)
C9 H9 0.9500
C10 C11 1.3913(17)
C12 C13 1.4256(18)
C13 C18 1.4154(19)
C13 C14 1.4218(18)
C14 C15 1.374(2)
C14 H14 0.9500
C15 C16 1.410(2)
C15 H15 0.9500
C16 C17 1.372(2)
C16 H16 0.9500
C17 C18 1.4202(19)
C17 H17 0.9500
C18 C19 1.4147(19)
C19 C20 1.3589(19)
C19 H19 0.9500
C20 H20 0.9500
C21 C22 1.3959(19)
C21 C26 1.4022(18)
C22 C23 1.385(2)
C22 H22 0.9500
C23 C24 1.391(2)
C23 H23 0.9500
C24 C25 1.385(2)
C24 H24 0.9500
C25 C26 1.390(2)
C25 H25 0.9500
C26 H26 0.9500
C1X Cl2X 1.7674(18)
C1X Cl1X 1.7696(19)
C1X H1XA 0.9900
C1X H1XB 0.9900

loop_
_geom_torsion_atom_site_label_1
_geom_torsion_atom_site_label_2
_geom_torsion_atom_site_label_3
_geom_torsion_atom_site_label_4
_geom_torsion
C11 Pt1 N1 C1 177.29(12)
N3 Pt1 N1 C1 -127.97(16)
Cl1 Pt1 N1 C1 1.64(12)
C11 Pt1 N1 C5 -12.83(9)
N3 Pt1 N1 C5 41.9(2)
Cl1 Pt1 N1 C5 171.52(9)
C11 Pt1 N3 C12 -23.56(11)
N1 Pt1 N3 C12 -77.27(19)
Cl1 Pt1 N3 C12 152.96(10)
C11 Pt1 N3 C20 142.59(10)
N1 Pt1 N3 C20 88.88(17)
Cl1 Pt1 N3 C20 -40.89(9)
C5 N1 C1 C2 -1.7(2)
Pt1 N1 C1 C2 167.64(11)
N1 C1 C2 C3 -0.3(2)
C1 C2 C3 C4 1.6(2)
C2 C3 C4 C5 -1.0(2)
C1 N1 C5 C4 2.35(19)
Pt1 N1 C5 C4 -168.19(10)
C1 N1 C5 C6 -176.37(12)
Pt1 N1 C5 C6 13.09(14)
C3 C4 C5 N1 -1.0(2)
C3 C4 C5 C6 177.55(13)
N1 C5 C6 C7 171.55(13)
C4 C5 C6 C7 -7.1(2)
N1 C5 C6 C11 -5.01(16)
C4 C5 C6 C11 176.36(13)
C11 C6 C7 C8 -0.8(2)
C5 C6 C7 C8 -177.09(13)
C6 C7 C8 C9 2.5(2)
C7 C8 C9 C10 0.1(2)
C8 C9 C10 C11 -4.7(2)
C8 C9 C10 N2 174.43(12)
C12 N2 C10 C11 -50.85(16)
C21 N2 C10 C11 102.28(14)
C12 N2 C10 C9 130.06(13)
C21 N2 C10 C9 -76.81(16)
C9 C10 C11 C6 6.37(19)
N2 C10 C11 C6 -172.73(11)
C9 C10 C11 Pt1 -174.80(10)
N2 C10 C11 Pt1 6.10(17)
C7 C6 C11 C10 -3.67(19)
C5 C6 C11 C10 173.09(12)
C7 C6 C11 Pt1 177.40(10)
C5 C6 C11 Pt1 -5.84(15)
N1 Pt1 C11 C10 -168.86(12)
N3 Pt1 C11 C10 24.25(12)
Cl1 Pt1 C11 C10 -116.1(4)
N1 Pt1 C11 C6 10.00(10)
N3 Pt1 C11 C6 -156.89(10)
Cl1 Pt1 C11 C6 62.8(4)
C20 N3 C12 N2 -174.69(11)
Pt1 N3 C12 N2 -8.90(17)
C20 N3 C12 C13 2.42(19)
Pt1 N3 C12 C13 168.22(9)
C21 N2 C12 N3 -101.58(14)
C10 N2 C12 N3 52.13(16)
C21 N2 C12 C13 81.19(15)
C10 N2 C12 C13 -125.10(12)
N3 C12 C13 C18 -3.64(19)
N2 C12 C13 C18 173.53(11)
N3 C12 C13 C14 179.50(12)
N2 C12 C13 C14 -3.32(19)
C18 C13 C14 C15 -0.1(2)
C12 C13 C14 C15 176.71(13)
C13 C14 C15 C16 -1.3(2)
C14 C15 C16 C17 1.4(2)
C15 C16 C17 C18 0.0(2)
C14 C13 C18 C19 179.37(12)
C12 C13 C18 C19 2.44(18)
C14 C13 C18 C17 1.50(19)
C12 C13 C18 C17 -175.43(12)
C16 C17 C18 C19 -179.21(14)
C16 C17 C18 C13 -1.5(2)
C13 C18 C19 C20 -0.2(2)
C17 C18 C19 C20 177.55(13)
C18 C19 C20 N3 -1.0(2)
C12 N3 C20 C19 -0.1(2)
Pt1 N3 C20 C19 -166.98(11)
C12 N2 C21 C22 -172.93(12)
C10 N2 C21 C22 34.09(18)
C12 N2 C21 C26 7.21(17)
C10 N2 C21 C26 -145.77(12)
C26 C21 C22 C23 0.4(2)
N2 C21 C22 C23 -179.49(13)
C21 C22 C23 C24 -0.3(2)
C22 C23 C24 C25 0.1(2)
C23 C24 C25 C26 0.2(2)
C24 C25 C26 C21 -0.2(2)
C22 C21 C26 C25 -0.1(2)
N2 C21 C26 C25 179.75(12)
